data_2015601
loop_
_publ_author_name
'Julio Belmar'
'Claudio Jim\'enez'
'C. Ruiz-P\'erez'
' F. S. Delgado'
'Ricardo Baggio'

_publ_section_title
;
 A unique tautomer of 1-<i>n</i>-hexyl-3-phenyl-1<i>H</i>-pyrazol-5-ol
;
_journal_coeditor_code GD3042
_journal_issue 10
_journal_name_full 'Acta Crystallographica Section C'
_journal_page_first o599
_journal_page_last o601
_journal_paper_doi 10.1107/S0108270106032926
_journal_volume 62
_journal_year 2006
_chemical_formula_iupac 'C15 H20 N2 O'
_chemical_formula_moiety 'C15 H20 N2 O'
_chemical_formula_sum 'C15 H20 N2 O'
_chemical_formula_weight 244.33
_chemical_name_systematic
;
1-n-hexyl-5-hydroxy-3-phenyl-1H-pyrazole
;
_space_group_IT_number 9
_symmetry_cell_setting monoclinic
_symmetry_space_group_name_Hall 'C -2yc'
_symmetry_space_group_name_H-M 'C 1 c 1'
_atom_sites_solution_hydrogens geom
_atom_sites_solution_primary direct
_atom_sites_solution_secondary difmap
_audit_creation_method SHELXL97
_cell_angle_alpha 90.00
_cell_angle_beta 109.479(3)
_cell_angle_gamma 90.00
_cell_formula_units_Z 4
_cell_length_a 10.0979(4)
_cell_length_b 13.4026(7)
_cell_length_c 10.6047(4)
_cell_measurement_reflns_used 558
_cell_measurement_temperature 170(2)
_cell_measurement_theta_max 23.0
_cell_measurement_theta_min 3.8
_cell_volume 1353.07(11)
_computing_cell_refinement 'SAINT (Bruker, 2001)'
_computing_data_collection 'SMART (Bruker, 2001)'
_computing_data_reduction SAINT
_computing_molecular_graphics 'XP in SHELXTL/PC (Sheldrick, 1994)'
_computing_publication_material 'SHELXL97 and PLATON (Spek, 2003)'
_computing_structure_refinement 'SHELXL97 (Sheldrick, 1997)'
_computing_structure_solution 'SHELXS97 (Sheldrick, 1997)'
_diffrn_ambient_temperature 170(2)
_diffrn_measured_fraction_theta_full 0.981
_diffrn_measured_fraction_theta_max 0.981
_diffrn_measurement_device_type 'Bruker SMART CCD area-detector'
_diffrn_measurement_method '\f and \w'
_diffrn_radiation_monochromator graphite
_diffrn_radiation_source 'fine-focus sealed tube'
_diffrn_radiation_type MoK\a
_diffrn_radiation_wavelength 0.71073
_diffrn_reflns_av_R_equivalents 0.0300
_diffrn_reflns_av_sigmaI/netI 0.0368
_diffrn_reflns_limit_h_max 10
_diffrn_reflns_limit_h_min -12
_diffrn_reflns_limit_k_max 14
_diffrn_reflns_limit_k_min -15
_diffrn_reflns_limit_l_max 12
_diffrn_reflns_limit_l_min -10
_diffrn_reflns_number 3616
_diffrn_reflns_theta_full 25.00
_diffrn_reflns_theta_max 25.00
_diffrn_reflns_theta_min 4.08
_diffrn_standards_decay_% 0
_diffrn_standards_number 0
_exptl_absorpt_coefficient_mu 0.076
_exptl_absorpt_correction_type none
_exptl_crystal_colour colourless
_exptl_crystal_density_diffrn 1.199
_exptl_crystal_density_method 'not measured'
_exptl_crystal_description block
_exptl_crystal_F_000 528
_exptl_crystal_size_max 0.28
_exptl_crystal_size_mid 0.22
_exptl_crystal_size_min 0.17
_refine_diff_density_max 0.168
_refine_diff_density_min -0.167
_refine_ls_extinction_coef 0.016(2)
_refine_ls_extinction_expression Fc^*^=kFc[1+0.001xFc^2^\l^3^/sin(2\q)]^-1/4^
_refine_ls_extinction_method 'SHELXL97 (Sheldrick, 1997)'
_refine_ls_goodness_of_fit_ref 1.132
_refine_ls_hydrogen_treatment mixed
_refine_ls_matrix_type full
_refine_ls_number_parameters 169
_refine_ls_number_reflns 1167
_refine_ls_number_restraints 2
_refine_ls_restrained_S_all 1.131
_refine_ls_R_factor_all 0.0719
_refine_ls_R_factor_gt 0.0470
_refine_ls_shift/su_max 0.002
_refine_ls_shift/su_mean 0.000
_refine_ls_structure_factor_coef Fsqd
_refine_ls_weighting_details 'calc w = 1/[\s^2^(Fo^2^)+(0.0373P)^2^+1.0265P] where P=(Fo^2^+2Fc^2^)/3'
_refine_ls_weighting_scheme calc
_refine_ls_wR_factor_gt 0.0966
_refine_ls_wR_factor_ref 0.1093
_reflns_number_gt 906
_reflns_number_total 1167
_reflns_threshold_expression I>2\s(I)
_cod_data_source_file gd3042.cif
_cod_data_source_block I
_cod_original_cell_volume 1353.07(10)
_cod_original_sg_symbol_H-M 'C c'
_cod_database_code 2015601
_cod_database_fobs_code 2015601

loop_
_symmetry_equiv_pos_as_xyz
'x, y, z'
'x, -y, z+1/2'
'x+1/2, y+1/2, z'
'x+1/2, -y+1/2, z+1/2'

loop_
_atom_site_type_symbol
_atom_site_label
_atom_site_fract_x
_atom_site_fract_y
_atom_site_fract_z
_atom_site_U_iso_or_equiv
_atom_site_adp_type
_atom_site_calc_flag
_atom_site_refinement_flags
_atom_site_occupancy
O O1 0.4587(3) 0.4129(2) 0.2820(3) 0.0498(9) Uani d . 1
H H1A 0.486(5) 0.427(4) 0.215(5) 0.058(16) Uiso d . 1
N N1 0.4714(4) 0.4815(2) 0.4858(3) 0.0432(10) Uani d . 1
N N2 0.5559(4) 0.5436(2) 0.5844(3) 0.0459(10) Uani d . 1
C C1 0.7830(6) 0.6761(3) 0.7423(4) 0.0582(14) Uani d . 1
H H1 0.7082 0.6679 0.7741 0.070 Uiso calc R 1
C C2 0.8997(8) 0.7319(3) 0.8153(5) 0.0734(19) Uani d . 1
H H2 0.9019 0.7616 0.8952 0.088 Uiso calc R 1
C C3 1.0120(7) 0.7435(4) 0.7704(7) 0.095(2) Uani d . 1
H H3 1.0913 0.7789 0.8207 0.114 Uiso calc R 1
C C4 1.0046(6) 0.7026(5) 0.6518(8) 0.116(3) Uani d . 1
H H4 1.0788 0.7117 0.6195 0.139 Uiso calc R 1
C C5 0.8905(6) 0.6482(5) 0.5782(7) 0.084(2) Uani d . 1
H H5 0.8887 0.6210 0.4969 0.101 Uiso calc R 1
C C6 0.7787(5) 0.6327(3) 0.6218(4) 0.0459(12) Uani d . 1
C C7 0.6611(5) 0.5702(3) 0.5416(3) 0.0382(10) Uani d . 1
C C8 0.6461(4) 0.5255(3) 0.4176(3) 0.0364(10) Uani d . 1
H H8 0.7059 0.5319 0.3677 0.044 Uiso calc R 1
C C9 0.5259(5) 0.4710(3) 0.3859(4) 0.0404(11) Uani d . 1
C C10 0.3486(7) 0.4334(4) 0.4996(5) 0.0674(18) Uani d . 1
H H10A 0.3713 0.4092 0.5905 0.081 Uiso calc R 1
H H10B 0.3248 0.3761 0.4404 0.081 Uiso calc R 1
C C11 0.2210(6) 0.5017(4) 0.4677(5) 0.0698(17) Uani d . 1
H H11A 0.1463 0.4663 0.4873 0.084 Uiso calc R 1
H H11B 0.2455 0.5592 0.5265 0.084 Uiso calc R 1
C C12 0.1656(5) 0.5381(4) 0.3244(5) 0.0678(16) Uani d . 1
H H12A 0.1511 0.4814 0.2645 0.081 Uiso calc R 1
H H12B 0.2351 0.5812 0.3076 0.081 Uiso calc R 1
C C13 0.0281(6) 0.5950(4) 0.2946(6) 0.0682(16) Uani d . 1
H H13A -0.0395 0.5518 0.3142 0.082 Uiso calc R 1
H H13B 0.0441 0.6515 0.3550 0.082 Uiso calc R 1
C C14 -0.0361(5) 0.6330(4) 0.1532(5) 0.0625(14) Uani d . 1
H H14A -0.0494 0.5774 0.0915 0.075 Uiso calc R 1
H H14B 0.0280 0.6797 0.1341 0.075 Uiso calc R 1
C C15 -0.1783(5) 0.6848(4) 0.1306(6) 0.0720(17) Uani d . 1
H H15A -0.2167 0.7062 0.0392 0.108 Uiso calc R 1
H H15B -0.1649 0.7416 0.1886 0.108 Uiso calc R 1
H H15C -0.2420 0.6388 0.1498 0.108 Uiso calc R 1

loop_
_atom_site_aniso_label
_atom_site_aniso_U_11
_atom_site_aniso_U_22
_atom_site_aniso_U_33
_atom_site_aniso_U_12
_atom_site_aniso_U_13
_atom_site_aniso_U_23
O1 0.076(2) 0.0392(18) 0.0221(15) -0.0146(16) 0.0010(14) -0.0055(14)
N1 0.078(3) 0.0264(17) 0.0171(18) -0.0194(18) 0.0054(16) 0.0008(14)
N2 0.078(3) 0.0291(19) 0.0170(16) -0.0129(18) -0.0015(16) 0.0016(14)
C1 0.095(4) 0.030(2) 0.029(2) -0.015(2) -0.007(2) -0.0035(18)
C2 0.111(5) 0.030(3) 0.040(3) 0.003(3) -0.027(3) -0.006(2)
C3 0.058(4) 0.047(3) 0.135(6) 0.014(3) -0.028(4) -0.050(4)
C4 0.049(3) 0.098(5) 0.187(8) -0.013(3) 0.020(4) -0.107(6)
C5 0.053(3) 0.079(4) 0.116(5) -0.008(3) 0.023(3) -0.073(4)
C6 0.058(3) 0.022(2) 0.037(2) 0.011(2) -0.011(2) -0.0064(17)
C7 0.062(3) 0.0192(18) 0.020(2) 0.0028(19) -0.0043(19) 0.0021(15)
C8 0.051(3) 0.0231(19) 0.023(2) 0.003(2) -0.0046(16) 0.0011(16)
C9 0.067(3) 0.026(2) 0.0139(19) -0.003(2) -0.0043(18) 0.0042(16)
C10 0.122(5) 0.048(3) 0.029(2) -0.047(3) 0.021(3) 0.004(2)
C11 0.095(4) 0.074(4) 0.046(3) -0.050(4) 0.029(3) -0.005(3)
C12 0.062(3) 0.087(4) 0.058(3) -0.041(3) 0.025(2) 0.011(3)
C13 0.059(3) 0.084(4) 0.071(4) -0.044(3) 0.035(3) -0.026(3)
C14 0.041(3) 0.076(4) 0.076(4) -0.021(3) 0.027(3) -0.008(3)
C15 0.048(3) 0.073(4) 0.104(4) -0.025(3) 0.037(3) -0.044(3)

loop_
_atom_type_symbol
_atom_type_description
_atom_type_scat_dispersion_real
_atom_type_scat_dispersion_imag
_atom_type_scat_source
C C 0.0033 0.0016 'International Tables Vol C Tables 4.2.6.8 and 6.1.1.4'
H H 0.0000 0.0000 'International Tables Vol C Tables 4.2.6.8 and 6.1.1.4'
N N 0.0061 0.0033 'International Tables Vol C Tables 4.2.6.8 and 6.1.1.4'
O O 0.0106 0.0060 'International Tables Vol C Tables 4.2.6.8 and 6.1.1.4'

loop_
_geom_angle_atom_site_label_1
_geom_angle_atom_site_label_2
_geom_angle_atom_site_label_3
_geom_angle
C9 O1 H1A 110(3)
C9 N1 N2 110.1(3)
C9 N1 C10 128.2(3)
N2 N1 C10 121.6(3)
C7 N2 N1 105.3(3)
C2 C1 C6 119.8(6)
C2 C1 H1 120.1
C6 C1 H1 120.1
C3 C2 C1 120.7(5)
C3 C2 H2 119.6
C1 C2 H2 119.6
C4 C3 C2 118.7(5)
C4 C3 H3 120.7
C2 C3 H3 120.7
C3 C4 C5 121.5(7)
C3 C4 H4 119.3
C5 C4 H4 119.3
C4 C5 C6 121.4(5)
C4 C5 H5 119.3
C6 C5 H5 119.3
C5 C6 C1 118.0(4)
C5 C6 C7 119.2(4)
C1 C6 C7 122.8(4)
N2 C7 C8 110.7(4)
N2 C7 C6 122.4(3)
C8 C7 C6 126.7(4)
C9 C8 C7 105.6(4)
C9 C8 H8 127.2
C7 C8 H8 127.2
O1 C9 N1 118.6(4)
O1 C9 C8 133.2(4)
N1 C9 C8 108.2(3)
N1 C10 C11 113.5(4)
N1 C10 H10A 108.9
C11 C10 H10A 108.9
N1 C10 H10B 108.9
C11 C10 H10B 108.9
H10A C10 H10B 107.7
C12 C11 C10 114.7(5)
C12 C11 H11A 108.6
C10 C11 H11A 108.6
C12 C11 H11B 108.6
C10 C11 H11B 108.6
H11A C11 H11B 107.6
C11 C12 C13 112.1(5)
C11 C12 H12A 109.2
C13 C12 H12A 109.2
C11 C12 H12B 109.2
C13 C12 H12B 109.2
H12A C12 H12B 107.9
C14 C13 C12 115.8(4)
C14 C13 H13A 108.3
C12 C13 H13A 108.3
C14 C13 H13B 108.3
C12 C13 H13B 108.3
H13A C13 H13B 107.4
C13 C14 C15 112.1(4)
C13 C14 H14A 109.2
C15 C14 H14A 109.2
C13 C14 H14B 109.2
C15 C14 H14B 109.2
H14A C14 H14B 107.9
C14 C15 H15A 109.5
C14 C15 H15B 109.5
H15A C15 H15B 109.5
C14 C15 H15C 109.5
H15A C15 H15C 109.5
H15B C15 H15C 109.5

loop_
_geom_bond_atom_site_label_1
_geom_bond_atom_site_label_2
_geom_bond_distance
_geom_bond_publ_flag
O1 C9 1.336(5) y
O1 H1A 0.87(5) ?
N1 C9 1.355(5) y
N1 N2 1.385(4) y
N1 C10 1.448(6) y
N2 C7 1.336(6) y
C1 C2 1.392(7) y
C1 C6 1.392(6) y
C1 H1 0.9300 ?
C2 C3 1.377(9) y
C2 H2 0.9300 ?
C3 C4 1.351(9) y
C3 H3 0.9300 ?
C4 C5 1.367(8) y
C4 H4 0.9300 ?
C5 C6 1.371(7) y
C5 H5 0.9300 ?
C6 C7 1.470(5) y
C7 C8 1.407(5) y
C8 C9 1.359(6) y
C8 H8 0.9300 ?
C10 C11 1.524(8) ?
C10 H10A 0.9700 ?
C10 H10B 0.9700 ?
C11 C12 1.515(7) ?
C11 H11A 0.9700 ?
C11 H11B 0.9700 ?
C12 C13 1.522(8) ?
C12 H12A 0.9700 ?
C12 H12B 0.9700 ?
C13 C14 1.510(7) ?
C13 H13A 0.9700 ?
C13 H13B 0.9700 ?
C14 C15 1.540(7) ?
C14 H14A 0.9700 ?
C14 H14B 0.9700 ?
C15 H15A 0.9600 ?
C15 H15B 0.9600 ?
C15 H15C 0.9600 ?

loop_
_geom_hbond_atom_site_label_D
_geom_hbond_atom_site_label_H
_geom_hbond_atom_site_label_A
_geom_hbond_site_symmetry_A
_geom_hbond_distance_DH
_geom_hbond_distance_HA
_geom_hbond_distance_DA
_geom_hbond_angle_DHA
O1 H1A N2 2_564 0.86(5) 1.80(5) 2.658(5) 176(5)

loop_
_cod_related_entry_id
_cod_related_entry_database
_cod_related_entry_code
1 ChemSpider 21133405
